data_7017007
loop_
_publ_author_name
'Constable, Edwin C.'
'Harris, Kate'
'Housecroft, Catherine E.'
'Neuburger, Markus'
'Zampese, Jennifer A.'

_publ_section_title
;
 Environmental control of solution speciation in cobalt(ii)
 2,2':6',2''-terpyridine complexes: anion and solvent dependence.
;
_journal_issue 43
_journal_name_full 'Dalton transactions (Cambridge, England : 2003)'
_journal_page_first 11441
_journal_page_last 11450
_journal_paper_doi 10.1039/c1dt10757g
_journal_volume 40
_journal_year 2011
_chemical_formula_moiety 'C16 H13 Cl2 Co1 N3 O1'
_chemical_formula_sum 'C16 H13 Cl2 Co N3 O'
_chemical_formula_weight 393.14
_space_group_IT_number 14
_symmetry_cell_setting monoclinic
_symmetry_space_group_name_Hall '-P 2ybc'
_symmetry_space_group_name_H-M 'P 1 21/c 1'
_atom_sites_solution_hydrogens geom
_atom_sites_solution_primary direct
_audit_creation_date 11-01-25
_audit_creation_method CRYSTALS_ver_14.09
_cell_angle_alpha 90
_cell_angle_beta 92.4040(10)
_cell_angle_gamma 90
_cell_formula_units_Z 8
_cell_length_a 19.5517(6)
_cell_length_b 8.9285(3)
_cell_length_c 17.7411(5)
_cell_measurement_reflns_used 9357
_cell_measurement_temperature 123
_cell_measurement_theta_max 36
_cell_measurement_theta_min 3
_cell_volume 3094.29(17)
_computing_cell_refinement 'Apex2 (Bruker AXS, 2006)'
_computing_data_collection 'Apex2 (Bruker AXS, 2006)'
_computing_data_reduction 'Apex2 (Bruker AXS, 2006)'
_computing_molecular_graphics 'CAMERON (Watkin et al., 1996)'
_computing_publication_material 'CRYSTALS (Betteridge et al., 2003)'
_computing_structure_refinement 'CRYSTALS (Betteridge et al., 2003)'
_computing_structure_solution 'SIR92 (Altomare et al., 1994)'
_diffrn_ambient_temperature 123
_diffrn_measured_fraction_theta_full 0.998
_diffrn_measured_fraction_theta_max 0.998
_diffrn_measurement_device Area
_diffrn_measurement_device_type 'Bruker Kappa Apex2'
_diffrn_measurement_method '\f & \w scans'
_diffrn_radiation_monochromator graphite
_diffrn_radiation_type 'Mo K\a'
_diffrn_radiation_wavelength 0.71073
_diffrn_reflns_av_R_equivalents 0.030
_diffrn_reflns_limit_h_max 32
_diffrn_reflns_limit_h_min -32
_diffrn_reflns_limit_k_max 14
_diffrn_reflns_limit_k_min -14
_diffrn_reflns_limit_l_max 29
_diffrn_reflns_limit_l_min -29
_diffrn_reflns_number 108956
_diffrn_reflns_theta_full 36.366
_diffrn_reflns_theta_max 36.366
_diffrn_reflns_theta_min 2.085
_diffrn_standards_number 0
_exptl_absorpt_coefficient_mu 1.461
_exptl_absorpt_correction_T_max 0.74
_exptl_absorpt_correction_T_min 0.73
_exptl_absorpt_correction_type multi-scan
_exptl_absorpt_process_details 'DENZO/SCALEPACK (Otwinowski & Minor, 1997)'
_exptl_crystal_colour red
_exptl_crystal_density_diffrn 1.688
_exptl_crystal_density_method 'not measured'
_exptl_crystal_description block
_exptl_crystal_F_000 1592
_exptl_crystal_size_max 0.480
_exptl_crystal_size_mid 0.220
_exptl_crystal_size_min 0.210
_refine_diff_density_max 0.52
_refine_diff_density_min -0.29
_refine_ls_extinction_method None
_refine_ls_goodness_of_fit_ref 1.0497
_refine_ls_hydrogen_treatment none
_refine_ls_matrix_type full
_refine_ls_number_parameters 415
_refine_ls_number_reflns 12163
_refine_ls_number_restraints 0
_refine_ls_R_factor_all 0.0265
_refine_ls_R_factor_gt 0.0228
_refine_ls_shift/su_max 0.0044519
_refine_ls_structure_factor_coef F
_refine_ls_weighting_details
;
Method, part 1, Chebychev polynomial, (Watkin, 1994, Prince, 1982)
[weight] = 1.0/[A~0~*T~0~(x)+A~1~*T~1~(x) ... +A~n-1~]*T~n-1~(x)]
where A~i~ are the Chebychev coefficients listed below and x= Fcalc/Fmax
Method = Robust Weighting (Prince, 1982)
W = [weight] * [1-(deltaF/6*sigmaF)^2^]^2^
A~i~ are:
0.108 0.844E-01 0.355E-01
;
_refine_ls_weighting_scheme calc
_refine_ls_wR_factor_all 0.0357
_refine_ls_wR_factor_gt 0.0232
_refine_ls_wR_factor_ref 0.0213
_reflns_limit_h_max 32
_reflns_limit_h_min -32
_reflns_limit_k_max 14
_reflns_limit_k_min 0
_reflns_limit_l_max 29
_reflns_limit_l_min 0
_reflns_number_gt 13802
_reflns_number_total 15003
_reflns_threshold_expression I>2.0\s(I)
_oxford_diffrn_Wilson_B_factor 1.10
_oxford_diffrn_Wilson_scale 110.73
_oxford_refine_ls_r_factor_ref 0.0200
_oxford_refine_ls_scale 0.09571(4)
_oxford_reflns_number_all 14980
_oxford_reflns_threshold_expression_ref I>3.0\s(I)
_oxford_structure_analysis_title 'kh382_123k_0ma in P2(1)/c'
_cod_data_source_file c1dt10757g.txt
_cod_data_source_block KH382
_cod_depositor_comments
;
The following automatic conversions were performed:

'_symmetry_cell_setting' value 'Monoclinic' changed to 'monoclinic'
according to /home/saulius/struct/CIF-dictionaries/cif_core.dic
dictionary named 'cif_core.dic' version 2.4.1 from 2010-06-29.

Automatic conversion script
Id: cif_fix_values 1715 2011-07-08 13:25:40Z adriana 
;
_cod_original_sg_symbol_H-M 'P 21/c '
_cod_original_formula_sum 'C16 H13 Cl2 Co1 N3 O1'
_cod_database_code 7017007

loop_
_symmetry_equiv_pos_as_xyz
x,y,z
-x,-y,-z
-x,y+1/2,-z+1/2
x,-y+1/2,z+1/2

loop_
_atom_site_label
_atom_site_type_symbol
_atom_site_fract_x
_atom_site_fract_y
_atom_site_fract_z
_atom_site_U_iso_or_equiv
_atom_site_occupancy
_atom_site_adp_type
_atom_site_refinement_flags_posn
Co1 Co 0.867748(5) 0.368479(10) 0.636671(5) 0.0123 1.0000 Uani .
Co2 Co 0.641583(5) 0.653041(10) 0.387079(5) 0.0131 1.0000 Uani .
Cl1 Cl 0.832803(9) 0.44531(2) 0.751989(10) 0.0196 1.0000 Uani .
Cl2 Cl 0.947457(9) 0.17758(2) 0.638112(10) 0.0183 1.0000 Uani .
Cl3 Cl 0.566988(8) 0.851964(18) 0.403635(9) 0.0155 1.0000 Uani .
Cl4 Cl 0.685873(10) 0.66103(2) 0.270469(10) 0.0210 1.0000 Uani .
N1 N 0.93690(3) 0.55515(7) 0.62404(3) 0.0142 1.0000 Uani .
N2 N 0.85260(3) 0.42982(6) 0.52667(3) 0.0126 1.0000 Uani .
N3 N 0.77973(3) 0.23857(6) 0.59914(3) 0.0138 1.0000 Uani .
N4 N 0.57238(3) 0.46830(7) 0.36737(3) 0.0152 1.0000 Uani .
N5 N 0.63978(3) 0.54865(6) 0.48968(3) 0.0124 1.0000 Uani .
N6 N 0.72736(3) 0.74512(7) 0.45052(3) 0.0147 1.0000 Uani .
O1 O 0.84182(3) 0.49135(7) 0.29813(3) 0.0203 1.0000 Uani .
O2 O 0.60954(3) 0.37337(6) 0.69859(3) 0.0174 1.0000 Uani .
C1 C 0.97496(4) 0.62098(8) 0.67906(4) 0.0171 1.0000 Uani .
C2 C 1.01800(4) 0.74149(9) 0.66589(4) 0.0196 1.0000 Uani .
C3 C 1.02113(4) 0.79547(9) 0.59285(5) 0.0199 1.0000 Uani .
C4 C 0.98210(3) 0.72747(8) 0.53512(4) 0.0170 1.0000 Uani .
C5 C 0.94037(3) 0.60760(7) 0.55294(4) 0.0132 1.0000 Uani .
C6 C 0.89418(3) 0.53098(7) 0.49666(3) 0.0126 1.0000 Uani .
C7 C 0.89271(3) 0.56107(8) 0.41972(4) 0.0146 1.0000 Uani .
C8 C 0.84705(3) 0.47877(8) 0.37311(4) 0.0152 1.0000 Uani .
C9 C 0.80336(4) 0.37346(8) 0.40491(4) 0.0159 1.0000 Uani .
C10 C 0.80722(3) 0.35321(7) 0.48232(4) 0.0129 1.0000 Uani .
C11 C 0.76300(3) 0.25059(7) 0.52459(4) 0.0131 1.0000 Uani .
C12 C 0.70791(3) 0.17313(8) 0.49127(4) 0.0159 1.0000 Uani .
C13 C 0.66847(4) 0.08167(8) 0.53592(4) 0.0180 1.0000 Uani .
C14 C 0.68575(4) 0.06983(8) 0.61217(4) 0.0182 1.0000 Uani .
C15 C 0.74197(4) 0.14940(8) 0.64164(4) 0.0161 1.0000 Uani .
C16 C 0.87811(5) 0.61121(10) 0.26364(4) 0.0234 1.0000 Uani .
C21 C 0.54210(4) 0.42869(8) 0.30125(4) 0.0186 1.0000 Uani .
C22 C 0.49468(4) 0.31321(9) 0.29406(4) 0.0189 1.0000 Uani .
C23 C 0.47884(4) 0.23428(9) 0.35825(4) 0.0194 1.0000 Uani .
C24 C 0.51036(4) 0.27267(8) 0.42733(4) 0.0167 1.0000 Uani .
C25 C 0.55626(3) 0.39146(7) 0.42989(3) 0.0123 1.0000 Uani .
C26 C 0.59273(3) 0.44179(7) 0.50032(3) 0.0118 1.0000 Uani .
C27 C 0.58195(3) 0.38356(7) 0.57099(4) 0.0133 1.0000 Uani .
C28 C 0.62275(3) 0.43626(7) 0.63221(3) 0.0132 1.0000 Uani .
C29 C 0.67322(3) 0.54493(7) 0.62092(4) 0.0138 1.0000 Uani .
C30 C 0.67960(3) 0.59828(7) 0.54774(3) 0.0122 1.0000 Uani .
C31 C 0.73092(3) 0.71077(7) 0.52482(4) 0.0130 1.0000 Uani .
C32 C 0.77968(3) 0.77524(8) 0.57430(4) 0.0161 1.0000 Uani .
C33 C 0.82578(4) 0.87789(8) 0.54599(5) 0.0184 1.0000 Uani .
C34 C 0.82215(4) 0.91138(8) 0.46967(5) 0.0190 1.0000 Uani .
C35 C 0.77215(4) 0.84264(8) 0.42350(4) 0.0177 1.0000 Uani .
C36 C 0.64790(4) 0.42323(10) 0.76490(4) 0.0207 1.0000 Uani .
H11 H 0.9713 0.5833 0.7285 0.0204 1.0000 Uiso R
H21 H 1.0439 0.7848 0.7058 0.0244 1.0000 Uiso R
H31 H 1.0491 0.8773 0.5817 0.0250 1.0000 Uiso R
H41 H 0.9839 0.7616 0.4857 0.0220 1.0000 Uiso R
H71 H 0.9221 0.6313 0.4002 0.0191 1.0000 Uiso R
H91 H 0.7729 0.3175 0.3732 0.0199 1.0000 Uiso R
H121 H 0.6974 0.1842 0.4388 0.0195 1.0000 Uiso R
H131 H 0.6311 0.0297 0.5135 0.0228 1.0000 Uiso R
H141 H 0.6608 0.0089 0.6438 0.0222 1.0000 Uiso R
H151 H 0.7554 0.1424 0.6941 0.0203 1.0000 Uiso R
H162 H 0.8696 0.5979 0.2102 0.0358 1.0000 Uiso R
H161 H 0.9267 0.6035 0.2759 0.0346 1.0000 Uiso R
H163 H 0.8599 0.7070 0.2801 0.0355 1.0000 Uiso R
H211 H 0.5549 0.4845 0.2585 0.0229 1.0000 Uiso R
H221 H 0.4741 0.2893 0.2461 0.0242 1.0000 Uiso R
H231 H 0.4469 0.1561 0.3560 0.0243 1.0000 Uiso R
H241 H 0.5011 0.2202 0.4709 0.0206 1.0000 Uiso R
H271 H 0.5481 0.3110 0.5787 0.0159 1.0000 Uiso R
H291 H 0.7014 0.5802 0.6602 0.0175 1.0000 Uiso R
H321 H 0.7811 0.7497 0.6255 0.0194 1.0000 Uiso R
H331 H 0.8586 0.9247 0.5776 0.0225 1.0000 Uiso R
H341 H 0.8530 0.9777 0.4484 0.0246 1.0000 Uiso R
H351 H 0.7688 0.8645 0.3709 0.0231 1.0000 Uiso R
H362 H 0.6291 0.3717 0.8054 0.0319 1.0000 Uiso R
H361 H 0.6955 0.3974 0.7608 0.0297 1.0000 Uiso R
H363 H 0.6433 0.5290 0.7716 0.0310 1.0000 Uiso R

loop_
_atom_site_aniso_label
_atom_site_aniso_U_11
_atom_site_aniso_U_22
_atom_site_aniso_U_33
_atom_site_aniso_U_23
_atom_site_aniso_U_13
_atom_site_aniso_U_12
Co1 0.01352(4) 0.01288(4) 0.01033(3) -0.00048(3) -0.00130(3) 0.00056(3)
Co2 0.01572(4) 0.01258(4) 0.01080(3) 0.00069(3) -0.00023(3) -0.00076(3)
Cl1 0.01710(6) 0.02570(8) 0.01627(6) -0.00630(6) 0.00245(5) 0.00012(6)
Cl2 0.01980(7) 0.01788(6) 0.01726(6) 0.00230(5) 0.00193(5) 0.00543(5)
Cl3 0.01622(6) 0.01587(6) 0.01438(6) 0.00012(5) 0.00121(5) 0.00068(5)
Cl4 0.02432(8) 0.02412(8) 0.01490(6) -0.00292(5) 0.00541(5) -0.00092(6)
N1 0.0148(2) 0.0149(2) 0.0128(2) -0.00167(17) -0.00125(16) -0.00048(17)
N2 0.0131(2) 0.0129(2) 0.0117(2) -0.00059(16) -0.00149(16) -0.00019(17)
N3 0.0153(2) 0.0132(2) 0.0129(2) -0.00030(17) -0.00119(17) -0.00039(17)
N4 0.0201(2) 0.0142(2) 0.0111(2) 0.00016(17) -0.00173(17) -0.00166(19)
N5 0.0131(2) 0.0123(2) 0.0115(2) 0.00033(16) -0.00130(16) -0.00128(16)
N6 0.0144(2) 0.0145(2) 0.0151(2) 0.00052(17) 0.00080(17) -0.00174(17)
O1 0.0254(2) 0.0249(3) 0.01037(19) 0.00193(17) -0.00102(17) -0.0005(2)
O2 0.0192(2) 0.0226(2) 0.01022(18) 0.00119(16) 0.00006(15) -0.00387(18)
C1 0.0171(3) 0.0188(3) 0.0151(3) -0.0037(2) -0.0022(2) -0.0019(2)
C2 0.0161(3) 0.0209(3) 0.0217(3) -0.0060(2) -0.0013(2) -0.0030(2)
C3 0.0156(3) 0.0194(3) 0.0248(3) -0.0027(2) 0.0011(2) -0.0048(2)
C4 0.0152(2) 0.0174(3) 0.0185(3) 0.0005(2) 0.0016(2) -0.0025(2)
C5 0.0125(2) 0.0135(2) 0.0136(2) -0.00063(19) 0.00017(18) 0.00062(18)
C6 0.0130(2) 0.0127(2) 0.0122(2) -0.00022(18) -0.00006(18) 0.00108(18)
C7 0.0158(2) 0.0155(2) 0.0125(2) 0.00072(19) 0.00074(19) 0.0014(2)
C8 0.0171(3) 0.0175(3) 0.0111(2) 0.00034(19) -0.00024(19) 0.0030(2)
C9 0.0173(3) 0.0180(3) 0.0120(2) -0.0009(2) -0.00195(19) -0.0005(2)
C10 0.0135(2) 0.0130(2) 0.0122(2) -0.00102(18) -0.00158(18) 0.00073(19)
C11 0.0139(2) 0.0118(2) 0.0133(2) -0.00135(18) -0.00139(18) 0.00065(18)
C12 0.0150(2) 0.0154(3) 0.0170(3) -0.0020(2) -0.0030(2) -0.0005(2)
C13 0.0152(3) 0.0152(3) 0.0235(3) -0.0010(2) -0.0019(2) -0.0017(2)
C14 0.0169(3) 0.0154(3) 0.0224(3) 0.0019(2) 0.0006(2) -0.0019(2)
C15 0.0179(3) 0.0146(2) 0.0159(3) 0.0015(2) 0.0001(2) -0.0006(2)
C16 0.0297(4) 0.0259(3) 0.0147(3) 0.0053(2) 0.0021(2) 0.0019(3)
C21 0.0256(3) 0.0183(3) 0.0116(2) 0.0001(2) -0.0031(2) -0.0022(2)
C22 0.0212(3) 0.0208(3) 0.0143(3) -0.0033(2) -0.0041(2) -0.0014(2)
C23 0.0195(3) 0.0220(3) 0.0166(3) -0.0039(2) -0.0016(2) -0.0060(2)
C24 0.0180(3) 0.0178(3) 0.0143(2) -0.0014(2) -0.0002(2) -0.0051(2)
C25 0.0128(2) 0.0126(2) 0.0112(2) -0.00075(17) -0.00073(17) 0.00011(18)
C26 0.0122(2) 0.0117(2) 0.0114(2) -0.00016(17) -0.00080(17) -0.00009(18)
C27 0.0139(2) 0.0145(2) 0.0115(2) 0.00014(18) 0.00021(18) -0.00081(19)
C28 0.0141(2) 0.0149(2) 0.0105(2) 0.00010(18) 0.00058(18) 0.00083(19)
C29 0.0139(2) 0.0158(2) 0.0117(2) -0.00089(19) -0.00074(18) -0.00057(19)
C30 0.0122(2) 0.0124(2) 0.0119(2) -0.00096(18) -0.00088(17) -0.00007(18)
C31 0.0124(2) 0.0121(2) 0.0143(2) -0.00144(18) -0.00017(18) 0.00008(18)
C32 0.0143(2) 0.0158(3) 0.0180(3) -0.0029(2) -0.0019(2) -0.0013(2)
C33 0.0134(2) 0.0158(3) 0.0257(3) -0.0040(2) -0.0010(2) -0.0019(2)
C34 0.0152(3) 0.0159(3) 0.0261(3) -0.0008(2) 0.0027(2) -0.0028(2)
C35 0.0166(3) 0.0165(3) 0.0201(3) 0.0014(2) 0.0031(2) -0.0023(2)
C36 0.0215(3) 0.0295(4) 0.0109(2) -0.0006(2) -0.0009(2) -0.0039(3)

loop_
_atom_type_symbol
_atom_type_scat_dispersion_real
_atom_type_scat_dispersion_imag
_atom_type_scat_Cromer_Mann_a1
_atom_type_scat_Cromer_Mann_b1
_atom_type_scat_Cromer_Mann_a2
_atom_type_scat_Cromer_Mann_b2
_atom_type_scat_Cromer_Mann_a3
_atom_type_scat_Cromer_Mann_b3
_atom_type_scat_Cromer_Mann_a4
_atom_type_scat_Cromer_Mann_b4
_atom_type_scat_Cromer_Mann_c
_atom_type_scat_source
C 0.0033 0.0016 2.3100 20.8439 1.0200 10.2075 1.5886 0.5687 0.8650 51.6512 0.2156 'International Tables Vol C 4.2.6.8 and 6.1.1.4'
H 0.0000 0.0000 0.4930 10.5109 0.3229 26.1257 0.1402 3.1424 0.0408 57.7998 0.0030 'International Tables Vol C 4.2.6.8 and 6.1.1.4'
N 0.0061 0.0033 12.2126 0.0057 3.1322 9.8933 2.0125 28.9975 1.1663 0.5826 -11.5290 'International Tables Vol C 4.2.6.8 and 6.1.1.4'
O 0.0106 0.0060 3.0485 13.2771 2.2868 5.7011 1.5463 0.3239 0.8670 32.9089 0.2508 'International Tables Vol C 4.2.6.8 and 6.1.1.4'
Cl 0.1484 0.1585 11.4604 0.0104 7.1964 1.1662 6.2556 18.5194 1.6455 47.7784 -9.5574 'International Tables Vol C 4.2.6.8 and 6.1.1.4'
Co 0.3494 0.9721 12.2841 4.2791 7.3409 0.2784 4.0034 13.5359 2.3488 71.1692 1.0118 'International Tables Vol C 4.2.6.8 and 6.1.1.4'

loop_
_geom_angle_atom_site_label_1
_geom_angle_atom_site_label_2
_geom_angle_atom_site_label_3
_geom_angle
_geom_angle_publ_flag
Cl1 Co1 Cl2 115.972(8) yes
Cl1 Co1 N1 94.181(16) yes
Cl2 Co1 N1 98.361(17) yes
Cl1 Co1 N2 137.643(17) yes
Cl2 Co1 N2 106.265(17) yes
N1 Co1 N2 76.11(2) yes
Cl1 Co1 N3 99.952(16) yes
Cl2 Co1 N3 97.808(17) yes
N1 Co1 N3 151.17(2) yes
N2 Co1 N3 76.52(2) yes
Cl3 Co2 Cl4 110.818(8) yes
Cl3 Co2 N4 102.273(18) yes
Cl4 Co2 N4 97.861(17) yes
Cl3 Co2 N5 101.612(17) yes
Cl4 Co2 N5 147.531(17) yes
N4 Co2 N5 76.20(2) yes
Cl3 Co2 N6 96.994(17) yes
Cl4 Co2 N6 98.398(17) yes
N4 Co2 N6 148.38(2) yes
N5 Co2 N6 75.52(2) yes
Co1 N1 C1 126.41(5) yes
Co1 N1 C5 114.84(4) yes
C1 N1 C5 118.74(6) yes
Co1 N2 C6 119.72(4) yes
Co1 N2 C10 119.26(4) yes
C6 N2 C10 120.37(6) yes
Co1 N3 C11 114.58(4) yes
Co1 N3 C15 126.67(5) yes
C11 N3 C15 118.75(6) yes
Co2 N4 C21 126.62(5) yes
Co2 N4 C25 114.95(4) yes
C21 N4 C25 118.34(6) yes
Co2 N5 C26 119.05(4) yes
Co2 N5 C30 120.12(4) yes
C26 N5 C30 120.38(6) yes
Co2 N6 C31 115.59(4) yes
Co2 N6 C35 124.81(5) yes
C31 N6 C35 119.28(6) yes
C8 O1 C16 117.98(6) yes
C28 O2 C36 118.42(6) yes
N1 C1 C2 122.60(7) yes
N1 C1 H11 117.3 no
C2 C1 H11 120.1 no
C1 C2 C3 118.45(7) yes
C1 C2 H21 120.2 no
C3 C2 H21 121.3 no
C2 C3 C4 119.49(7) yes
C2 C3 H31 121.1 no
C4 C3 H31 119.4 no
C3 C4 C5 118.53(7) yes
C3 C4 H41 120.6 no
C5 C4 H41 120.9 no
C4 C5 N1 122.18(6) yes
C4 C5 C6 123.23(6) yes
N1 C5 C6 114.55(6) yes
C5 C6 N2 113.91(5) yes
C5 C6 C7 123.92(6) yes
N2 C6 C7 122.17(6) yes
C6 C7 C8 117.70(6) yes
C6 C7 H71 120.6 no
C8 C7 H71 121.6 no
C7 C8 O1 124.40(6) yes
C7 C8 C9 119.86(6) yes
O1 C8 C9 115.74(6) yes
C8 C9 C10 118.51(6) yes
C8 C9 H91 119.6 no
C10 C9 H91 121.9 no
C9 C10 N2 121.35(6) yes
C9 C10 C11 124.97(6) yes
N2 C10 C11 113.67(5) yes
C10 C11 N3 114.87(5) yes
C10 C11 C12 123.31(6) yes
N3 C11 C12 121.81(6) yes
C11 C12 C13 119.15(6) yes
C11 C12 H121 119.7 no
C13 C12 H121 121.1 no
C12 C13 C14 118.83(6) yes
C12 C13 H131 119.2 no
C14 C13 H131 122.0 no
C13 C14 C15 118.97(7) yes
C13 C14 H141 121.3 no
C15 C14 H141 119.7 no
C14 C15 N3 122.49(6) yes
C14 C15 H151 120.7 no
N3 C15 H151 116.8 no
O1 C16 H162 105.0 no
O1 C16 H161 110.5 no
H162 C16 H161 109.9 no
O1 C16 H163 109.4 no
H162 C16 H163 110.6 no
H161 C16 H163 111.2 no
N4 C21 C22 123.05(7) yes
N4 C21 H211 116.0 no
C22 C21 H211 120.9 no
C21 C22 C23 118.27(6) yes
C21 C22 H221 120.3 no
C23 C22 H221 121.4 no
C22 C23 C24 119.52(7) yes
C22 C23 H231 121.1 no
C24 C23 H231 119.4 no
C23 C24 C25 118.60(6) yes
C23 C24 H241 120.9 no
C25 C24 H241 120.5 no
C24 C25 N4 122.20(6) yes
C24 C25 C26 123.12(6) yes
N4 C25 C26 114.66(5) yes
C25 C26 N5 113.87(5) yes
C25 C26 C27 124.38(6) yes
N5 C26 C27 121.73(6) yes
C26 C27 C28 118.25(6) yes
C26 C27 H271 121.8 no
C28 C27 H271 120.0 no
C27 C28 O2 114.58(6) yes
C27 C28 C29 120.13(6) yes
O2 C28 C29 125.28(6) yes
C28 C29 C30 117.39(6) yes
C28 C29 H291 121.8 no
C30 C29 H291 120.8 no
C29 C30 N5 122.09(6) yes
C29 C30 C31 124.96(6) yes
N5 C30 C31 112.94(5) yes
C30 C31 N6 114.31(5) yes
C30 C31 C32 123.92(6) yes
N6 C31 C32 121.77(6) yes
C31 C32 C33 118.71(7) yes
C31 C32 H321 120.2 no
C33 C32 H321 121.1 no
C32 C33 C34 119.12(6) yes
C32 C33 H331 121.1 no
C34 C33 H331 119.8 no
C33 C34 C35 119.08(7) yes
C33 C34 H341 121.6 no
C35 C34 H341 119.4 no
C34 C35 N6 122.03(7) yes
C34 C35 H351 120.2 no
N6 C35 H351 117.8 no
O2 C36 H362 105.4 no
O2 C36 H361 109.6 no
H362 C36 H361 110.4 no
O2 C36 H363 111.0 no
H362 C36 H363 110.3 no
H361 C36 H363 109.9 no

loop_
_geom_bond_atom_site_label_1
_geom_bond_atom_site_label_2
_geom_bond_distance
_geom_bond_publ_flag
Co1 Cl1 2.28917(19) yes
Co1 Cl2 2.30895(19) yes
Co1 N1 2.1636(6) yes
Co1 N2 2.0365(6) yes
Co1 N3 2.1573(6) yes
Co2 Cl3 2.32461(19) yes
Co2 Cl4 2.2771(2) yes
Co2 N4 2.1527(6) yes
Co2 N5 2.0466(6) yes
Co2 N6 2.1440(6) yes
N1 C1 1.3384(9) yes
N1 C5 1.3500(9) yes
N2 C6 1.3402(8) yes
N2 C10 1.3476(8) yes
N3 C11 1.3534(8) yes
N3 C15 1.3394(9) yes
N4 C21 1.3391(9) yes
N4 C25 1.3527(8) yes
N5 C26 1.3442(8) yes
N5 C30 1.3402(8) yes
N6 C31 1.3523(9) yes
N6 C35 1.3380(9) yes
O1 C8 1.3347(8) yes
O1 C16 1.4352(10) yes
O2 C28 1.3396(8) yes
O2 C36 1.4389(9) yes
C1 C2 1.3916(10) yes
C1 H11 0.945 no
C2 C3 1.3863(11) yes
C2 H21 0.936 no
C3 C4 1.3908(10) yes
C3 H31 0.939 no
C4 C5 1.3902(9) yes
C4 H41 0.931 no
C5 C6 1.4849(9) yes
C6 C7 1.3903(9) yes
C7 C8 1.3996(10) yes
C7 H71 0.927 no
C8 C9 1.4045(10) yes
C9 C10 1.3840(9) yes
C9 H91 0.945 no
C10 C11 1.4846(9) yes
C11 C12 1.3908(9) yes
C12 C13 1.3929(10) yes
C12 H121 0.950 no
C13 C14 1.3846(11) yes
C13 H131 0.940 no
C14 C15 1.3923(10) yes
C14 H141 0.934 no
C15 H151 0.958 no
C16 H162 0.964 no
C16 H161 0.969 no
C16 H163 0.976 no
C21 C22 1.3889(11) yes
C21 H211 0.949 no
C22 C23 1.3852(11) yes
C22 H221 0.949 no
C23 C24 1.3914(10) yes
C23 H231 0.937 no
C24 C25 1.3888(9) yes
C24 H241 0.928 no
C25 C26 1.4822(9) yes
C26 C27 1.3816(9) yes
C27 C28 1.4017(9) yes
C27 H271 0.940 no
C28 C29 1.4042(9) yes
C29 C30 1.3935(9) yes
C29 H291 0.926 no
C30 C31 1.4884(9) yes
C31 C32 1.3931(9) yes
C32 C33 1.3937(10) yes
C32 H321 0.936 no
C33 C34 1.3856(11) yes
C33 H331 0.933 no
C34 C35 1.3914(10) yes
C34 H341 0.936 no
C35 H351 0.953 no
C36 H362 0.941 no
C36 H361 0.964 no
C36 H363 0.957 no
